data_4324645
loop_
_publ_author_name
'Kevin D. Hesp'
'Felix O. Kannemann'
'Matthew A. Rankin'
'Robert McDonald'
'Michael J. Ferguson'
'Mark Stradiotto'

_publ_section_title
;
 Probing Mesitylborane and Mesitylborate Ligation Within the Coordination
 Sphere of Cp*Ru(PiPr3)+: A Combined Synthetic, X-ray Crystallographic,
 and Computational Study
;
_journal_name_full 'Inorganic Chemistry'
_journal_page_first 2431
_journal_page_last 2444
_journal_paper_doi 10.1021/ic1022328
_journal_volume 50
_journal_year 2011
_chemical_formula_moiety 'C28 H49 B Cl P Ru'
_chemical_formula_sum 'C28 H49 B Cl P Ru'
_chemical_formula_weight 563.97
_chemical_name_systematic
;
 ?
;
_space_group_IT_number 14
_symmetry_cell_setting monoclinic
_symmetry_space_group_name_Hall '-P 2ybc'
_symmetry_space_group_name_H-M 'P 1 21/c 1'
_atom_sites_solution_hydrogens geom
_atom_sites_solution_primary direct
_atom_sites_solution_secondary difmap
_audit_creation_method SHELXL-97
_cell_angle_alpha 90.00
_cell_angle_beta 106.1982(16)
_cell_angle_gamma 90.00
_cell_formula_units_Z 4
_cell_length_a 16.007(2)
_cell_length_b 10.4284(14)
_cell_length_c 18.504(3)
_cell_measurement_reflns_used 5054
_cell_measurement_temperature 193(2)
_cell_measurement_theta_max 27.31
_cell_measurement_theta_min 2.26
_cell_volume 2966.2(7)
_computing_cell_refinement 'Bruker SAINT (Bruker, 1997)'
_computing_data_collection 'Bruker SMART (Bruker, 1997)'
_computing_data_reduction 'Bruker SAINT (Bruker, 1997)'
_computing_molecular_graphics 'Bruker SHELXTL (Bruker, 1997)'
_computing_publication_material 'Bruker SHELXTL (Bruker, 1997)'
_computing_structure_refinement 'SHELXL-97 (Sheldrick, 1997)'
_computing_structure_solution 'DIRDIF-96 (Beurskens et al., 1996)'
_diffrn_ambient_temperature 193(2)
_diffrn_detector_area_resol_mean 8.192
_diffrn_measured_fraction_theta_full 0.990
_diffrn_measured_fraction_theta_max 0.990
_diffrn_measurement_device_type 'Bruker PLATFORM diffractometer/SMART 1000 CCD area detector'
_diffrn_measurement_method '\w scans'
_diffrn_radiation_monochromator graphite
_diffrn_radiation_source 'fine-focus sealed tube'
_diffrn_radiation_type MoK\a
_diffrn_radiation_wavelength 0.71073
_diffrn_reflns_av_R_equivalents 0.0266
_diffrn_reflns_av_sigmaI/netI 0.0282
_diffrn_reflns_limit_h_max 20
_diffrn_reflns_limit_h_min -20
_diffrn_reflns_limit_k_max 13
_diffrn_reflns_limit_k_min -13
_diffrn_reflns_limit_l_max 22
_diffrn_reflns_limit_l_min -24
_diffrn_reflns_number 20204
_diffrn_reflns_theta_full 27.50
_diffrn_reflns_theta_max 27.50
_diffrn_reflns_theta_min 2.26
_diffrn_standards_decay_% 0
_diffrn_standards_interval_time 0
_diffrn_standards_number 0
_exptl_absorpt_coefficient_mu 0.686
_exptl_absorpt_correction_T_max 0.9161
_exptl_absorpt_correction_T_min 0.6999
_exptl_absorpt_correction_type multi-scan
_exptl_absorpt_process_details 'SADABS (Sheldrick, 1996)'
_exptl_crystal_colour orange
_exptl_crystal_density_diffrn 1.263
_exptl_crystal_description prism
_exptl_crystal_F_000 1192
_exptl_crystal_size_max 0.56
_exptl_crystal_size_mid 0.37
_exptl_crystal_size_min 0.13
_refine_diff_density_max 0.600
_refine_diff_density_min -0.282
_refine_diff_density_rms 0.072
_refine_ls_extinction_method none
_refine_ls_goodness_of_fit_ref 1.063
_refine_ls_hydrogen_treatment mixed
_refine_ls_matrix_type full
_refine_ls_number_parameters 305
_refine_ls_number_reflns 6740
_refine_ls_number_restraints 0
_refine_ls_restrained_S_all 1.063
_refine_ls_R_factor_all 0.0393
_refine_ls_R_factor_gt 0.0302
_refine_ls_shift/su_max 0.001
_refine_ls_shift/su_mean 0.000
_refine_ls_structure_factor_coef Fsqd
_refine_ls_weighting_details 'calc w=1/[\s^2^(Fo^2^)+(0.0382P)^2^+1.0162P] where P=(Fo^2^+2Fc^2^)/3'
_refine_ls_weighting_scheme calc
_refine_ls_wR_factor_gt 0.0715
_refine_ls_wR_factor_ref 0.0761
_reflns_number_gt 5718
_reflns_number_total 6740
_reflns_threshold_expression I>2\s(I)
_cod_data_source_file ic1022328_si_004_1.cif
_cod_data_source_block 2
_cod_original_cell_volume 2966.1(7)
_cod_original_sg_symbol_H-M 'P 21/c'
_cod_database_code 4324645

loop_
_symmetry_equiv_pos_as_xyz
'x, y, z'
'-x, y+1/2, -z+1/2'
'-x, -y, -z'
'x, -y-1/2, z-1/2'

loop_
_atom_site_label
_atom_site_type_symbol
_atom_site_fract_x
_atom_site_fract_y
_atom_site_fract_z
_atom_site_U_iso_or_equiv
_atom_site_adp_type
_atom_site_occupancy
_atom_site_symmetry_multiplicity
_atom_site_calc_flag
_atom_site_refinement_flags
Ru Ru 0.260055(10) 0.133500(14) 0.237009(9) 0.02268(6) Uani 1 1 d .
H1 H 0.1900(16) 0.097(2) 0.1570(14) 0.046(7) Uiso 1 1 d .
H2 H 0.2991(16) 0.188(2) 0.1652(14) 0.047(7) Uiso 1 1 d .
Cl Cl 0.18721(4) 0.22523(6) 0.03678(3) 0.04679(15) Uani 1 1 d .
P P 0.19503(3) 0.33628(5) 0.23788(3) 0.02682(12) Uani 1 1 d .
C10 C 0.32778(13) 0.11448(19) 0.36057(12) 0.0279(4) Uani 1 1 d .
C11 C 0.38307(13) 0.0671(2) 0.31845(12) 0.0298(4) Uani 1 1 d .
C12 C 0.34177(14) -0.0416(2) 0.27553(12) 0.0310(5) Uani 1 1 d .
C13 C 0.25908(14) -0.05625(19) 0.28919(12) 0.0313(5) Uani 1 1 d .
C14 C 0.24979(14) 0.0394(2) 0.34159(12) 0.0294(4) Uani 1 1 d .
C15 C 0.35688(16) 0.2026(2) 0.42712(13) 0.0389(5) Uani 1 1 d .
H15A H 0.3881 0.1531 0.4715 0.047 Uiso 1 1 calc R
H15B H 0.3060 0.2437 0.4367 0.047 Uiso 1 1 calc R
H15C H 0.3956 0.2684 0.4165 0.047 Uiso 1 1 calc R
C16 C 0.47456(15) 0.1108(3) 0.32653(15) 0.0438(6) Uani 1 1 d .
H16A H 0.5151 0.0570 0.3638 0.053 Uiso 1 1 calc R
H16B H 0.4809 0.2003 0.3432 0.053 Uiso 1 1 calc R
H16C H 0.4874 0.1034 0.2779 0.053 Uiso 1 1 calc R
C17 C 0.38576(18) -0.1354(2) 0.23680(14) 0.0449(6) Uani 1 1 d .
H17A H 0.4260 -0.0895 0.2146 0.054 Uiso 1 1 calc R
H17B H 0.3419 -0.1797 0.1970 0.054 Uiso 1 1 calc R
H17C H 0.4181 -0.1982 0.2734 0.054 Uiso 1 1 calc R
C18 C 0.19650(19) -0.1630(2) 0.26104(17) 0.0503(7) Uani 1 1 d .
H18A H 0.2038 -0.2286 0.3002 0.060 Uiso 1 1 calc R
H18B H 0.2077 -0.2009 0.2162 0.060 Uiso 1 1 calc R
H18C H 0.1369 -0.1297 0.2482 0.060 Uiso 1 1 calc R
C19 C 0.18110(16) 0.0369(2) 0.38284(15) 0.0430(6) Uani 1 1 d .
H19A H 0.1255 0.0103 0.3483 0.052 Uiso 1 1 calc R
H19B H 0.1751 0.1226 0.4024 0.052 Uiso 1 1 calc R
H19C H 0.1980 -0.0240 0.4247 0.052 Uiso 1 1 calc R
C21 C 0.15955(15) 0.3685(2) 0.32445(13) 0.0339(5) Uani 1 1 d .
H21 H 0.2014 0.3204 0.3658 0.041 Uiso 1 1 calc R
C22 C 0.07018(16) 0.3103(3) 0.31873(16) 0.0473(6) Uani 1 1 d .
H22A H 0.0698 0.2201 0.3038 0.057 Uiso 1 1 calc R
H22B H 0.0255 0.3573 0.2810 0.057 Uiso 1 1 calc R
H22C H 0.0581 0.3163 0.3677 0.057 Uiso 1 1 calc R
C23 C 0.16177(19) 0.5071(2) 0.35237(16) 0.0510(7) Uani 1 1 d .
H23A H 0.2197 0.5434 0.3581 0.061 Uiso 1 1 calc R
H23B H 0.1486 0.5086 0.4010 0.061 Uiso 1 1 calc R
H23C H 0.1183 0.5581 0.3158 0.061 Uiso 1 1 calc R
C24 C 0.10113(15) 0.3796(2) 0.15649(14) 0.0368(5) Uani 1 1 d .
H24 H 0.1259 0.3814 0.1125 0.044 Uiso 1 1 calc R
C25 C 0.02824(16) 0.2799(3) 0.13519(16) 0.0494(6) Uani 1 1 d .
H25A H 0.0536 0.1942 0.1357 0.059 Uiso 1 1 calc R
H25B H -0.0095 0.2985 0.0847 0.059 Uiso 1 1 calc R
H25C H -0.0060 0.2830 0.1715 0.059 Uiso 1 1 calc R
C26 C 0.06321(17) 0.5143(2) 0.15821(17) 0.0499(7) Uani 1 1 d .
H26A H 0.1107 0.5765 0.1739 0.060 Uiso 1 1 calc R
H26B H 0.0281 0.5158 0.1940 0.060 Uiso 1 1 calc R
H26C H 0.0265 0.5366 0.1079 0.060 Uiso 1 1 calc R
C27 C 0.26997(14) 0.4728(2) 0.23619(14) 0.0366(5) Uani 1 1 d .
H27 H 0.2401 0.5533 0.2447 0.044 Uiso 1 1 calc R
C28 C 0.35413(16) 0.4619(3) 0.29969(16) 0.0514(7) Uani 1 1 d .
H28A H 0.3404 0.4560 0.3480 0.062 Uiso 1 1 calc R
H28B H 0.3902 0.5378 0.2997 0.062 Uiso 1 1 calc R
H28C H 0.3858 0.3849 0.2922 0.062 Uiso 1 1 calc R
C29 C 0.29120(17) 0.4870(2) 0.16100(16) 0.0496(7) Uani 1 1 d .
H29A H 0.2371 0.4969 0.1205 0.059 Uiso 1 1 calc R
H29B H 0.3222 0.4105 0.1517 0.059 Uiso 1 1 calc R
H29C H 0.3279 0.5628 0.1627 0.059 Uiso 1 1 calc R
C31 C 0.27938(15) -0.0005(2) 0.08046(12) 0.0324(5) Uani 1 1 d .
C32 C 0.22753(16) -0.1083(2) 0.05304(13) 0.0391(5) Uani 1 1 d .
C33 C 0.26161(17) -0.2089(2) 0.02005(14) 0.0456(6) Uani 1 1 d .
H33 H 0.2266 -0.2823 0.0030 0.055 Uiso 1 1 calc R
C34 C 0.34464(18) -0.2047(3) 0.01149(14) 0.0460(6) Uani 1 1 d .
C35 C 0.39456(16) -0.0975(2) 0.03677(13) 0.0414(6) Uani 1 1 d .
H35 H 0.4516 -0.0929 0.0308 0.050 Uiso 1 1 calc R
C36 C 0.36375(15) 0.0045(2) 0.07082(12) 0.0338(5) Uani 1 1 d .
C37 C 0.13321(17) -0.1155(3) 0.05469(16) 0.0506(7) Uani 1 1 d .
H37A H 0.1296 -0.0954 0.1055 0.061 Uiso 1 1 calc R
H37B H 0.1108 -0.2022 0.0408 0.061 Uiso 1 1 calc R
H37C H 0.0985 -0.0536 0.0188 0.061 Uiso 1 1 calc R
C38 C 0.3788(2) -0.3137(3) -0.02667(18) 0.0670(9) Uani 1 1 d .
H38A H 0.3542 -0.3070 -0.0813 0.080 Uiso 1 1 calc R
H38B H 0.3619 -0.3959 -0.0093 0.080 Uiso 1 1 calc R
H38C H 0.4424 -0.3085 -0.0141 0.080 Uiso 1 1 calc R
C39 C 0.42283(15) 0.1185(2) 0.09711(13) 0.0381(5) Uani 1 1 d .
H39A H 0.4412 0.1208 0.1522 0.046 Uiso 1 1 calc R
H39B H 0.3915 0.1976 0.0778 0.046 Uiso 1 1 calc R
H39C H 0.4741 0.1109 0.0783 0.046 Uiso 1 1 calc R
B B 0.24366(16) 0.1171(2) 0.11735(14) 0.0311(5) Uani 1 1 d .

loop_
_atom_site_aniso_label
_atom_site_aniso_U_11
_atom_site_aniso_U_22
_atom_site_aniso_U_33
_atom_site_aniso_U_23
_atom_site_aniso_U_13
_atom_site_aniso_U_12
Ru 0.02247(9) 0.01919(9) 0.02668(10) -0.00123(6) 0.00734(6) -0.00040(6)
Cl 0.0586(4) 0.0499(3) 0.0324(3) 0.0090(3) 0.0135(3) 0.0181(3)
P 0.0231(3) 0.0205(2) 0.0373(3) -0.0010(2) 0.0092(2) -0.00049(19)
C10 0.0290(10) 0.0297(10) 0.0251(11) 0.0013(8) 0.0079(8) 0.0027(8)
C11 0.0277(11) 0.0334(11) 0.0276(11) 0.0040(8) 0.0066(9) 0.0047(8)
C12 0.0363(12) 0.0278(10) 0.0282(11) 0.0039(8) 0.0076(9) 0.0095(9)
C13 0.0378(12) 0.0205(10) 0.0340(12) 0.0047(8) 0.0072(9) 0.0015(8)
C14 0.0299(11) 0.0272(10) 0.0321(11) 0.0042(8) 0.0102(9) 0.0013(8)
C15 0.0400(13) 0.0411(13) 0.0330(13) -0.0068(10) 0.0058(10) -0.0031(10)
C16 0.0265(11) 0.0638(16) 0.0410(14) 0.0027(12) 0.0093(10) 0.0018(11)
C17 0.0587(16) 0.0391(13) 0.0363(13) 0.0028(10) 0.0120(12) 0.0225(11)
C18 0.0615(18) 0.0260(12) 0.0596(18) -0.0002(11) 0.0106(14) -0.0116(11)
C19 0.0380(13) 0.0466(14) 0.0513(15) 0.0118(12) 0.0237(12) 0.0020(11)
C21 0.0361(12) 0.0286(11) 0.0395(13) -0.0025(9) 0.0148(10) 0.0010(9)
C22 0.0383(14) 0.0500(15) 0.0608(18) 0.0031(13) 0.0257(13) 0.0018(11)
C23 0.0649(18) 0.0373(14) 0.0577(17) -0.0120(12) 0.0287(14) 0.0036(12)
C24 0.0312(11) 0.0350(12) 0.0416(13) 0.0016(10) 0.0059(10) 0.0070(9)
C25 0.0328(13) 0.0491(15) 0.0586(17) -0.0104(13) 0.0002(12) 0.0016(11)
C26 0.0382(13) 0.0393(14) 0.0674(18) 0.0058(12) 0.0068(12) 0.0136(11)
C27 0.0335(12) 0.0222(10) 0.0551(15) 0.0015(9) 0.0138(11) -0.0043(9)
C28 0.0374(14) 0.0393(13) 0.0717(19) -0.0001(13) 0.0056(13) -0.0139(11)
C29 0.0480(15) 0.0383(13) 0.0695(19) 0.0103(12) 0.0282(14) -0.0070(11)
C31 0.0382(12) 0.0347(11) 0.0227(11) -0.0011(8) 0.0057(9) 0.0042(9)
C32 0.0433(13) 0.0411(13) 0.0299(12) -0.0061(10) 0.0050(10) -0.0001(10)
C33 0.0528(15) 0.0400(13) 0.0366(14) -0.0122(10) 0.0001(11) -0.0010(11)
C34 0.0530(16) 0.0484(15) 0.0312(13) -0.0106(11) 0.0026(11) 0.0142(12)
C35 0.0413(13) 0.0522(14) 0.0293(12) -0.0055(10) 0.0078(10) 0.0108(11)
C36 0.0396(12) 0.0381(12) 0.0228(11) 0.0009(9) 0.0072(9) 0.0052(10)
C37 0.0467(15) 0.0547(16) 0.0467(16) -0.0164(12) 0.0069(12) -0.0109(12)
C38 0.065(2) 0.067(2) 0.0580(19) -0.0294(16) -0.0014(15) 0.0202(16)
C39 0.0372(12) 0.0449(13) 0.0349(13) 0.0010(10) 0.0144(10) -0.0008(10)
B 0.0313(12) 0.0328(12) 0.0285(13) 0.0012(10) 0.0071(10) 0.0012(10)

loop_
_atom_type_symbol
_atom_type_description
_atom_type_scat_dispersion_real
_atom_type_scat_dispersion_imag
_atom_type_scat_source
C C 0.0033 0.0016 'International Tables Vol C Tables 4.2.6.8 and 6.1.1.4'
H H 0.0000 0.0000 'International Tables Vol C Tables 4.2.6.8 and 6.1.1.4'
B B 0.0013 0.0007 'International Tables Vol C Tables 4.2.6.8 and 6.1.1.4'
P P 0.1023 0.0942 'International Tables Vol C Tables 4.2.6.8 and 6.1.1.4'
Cl Cl 0.1484 0.1585 'International Tables Vol C Tables 4.2.6.8 and 6.1.1.4'
Ru Ru -1.2594 0.8363 'International Tables Vol C Tables 4.2.6.8 and 6.1.1.4'

loop_
_geom_angle_atom_site_label_1
_geom_angle_atom_site_label_2
_geom_angle_atom_site_label_3
_geom_angle
B Ru C13 111.35(9)
B Ru C14 147.31(9)
C13 Ru C14 37.67(8)
B Ru C11 119.97(9)
C13 Ru C11 62.49(8)
C14 Ru C11 62.55(8)
B Ru C12 98.89(8)
C13 Ru C12 37.32(8)
C14 Ru C12 62.66(8)
C11 Ru C12 37.43(8)
B Ru C10 156.96(9)
C13 Ru C10 62.34(8)
C14 Ru C10 37.40(8)
C11 Ru C10 36.99(7)
C12 Ru C10 62.11(7)
B Ru P 98.63(7)
C13 Ru P 138.15(6)
C14 Ru P 104.52(6)
C11 Ru P 125.57(6)
C12 Ru P 161.21(6)
C10 Ru P 99.24(5)
C24 P C27 100.29(10)
C24 P C21 106.20(11)
C27 P C21 103.11(10)
C24 P Ru 118.05(7)
C27 P Ru 113.37(7)
C21 P Ru 113.98(7)
C11 C10 C14 108.01(18)
C11 C10 C15 124.32(19)
C14 C10 C15 125.82(19)
C11 C10 Ru 70.75(12)
C14 C10 Ru 70.06(12)
C15 C10 Ru 136.93(15)
C10 C11 C12 108.46(18)
C10 C11 C16 125.4(2)
C12 C11 C16 125.5(2)
C10 C11 Ru 72.25(12)
C12 C11 Ru 71.80(12)
C16 C11 Ru 128.80(16)
C13 C12 C11 107.11(18)
C13 C12 C17 126.8(2)
C11 C12 C17 125.1(2)
C13 C12 Ru 69.83(11)
C11 C12 Ru 70.77(11)
C17 C12 Ru 133.56(16)
C12 C13 C14 108.89(18)
C12 C13 C18 125.8(2)
C14 C13 C18 124.9(2)
C12 C13 Ru 72.84(12)
C14 C13 Ru 71.64(11)
C18 C13 Ru 127.13(17)
C13 C14 C10 107.45(18)
C13 C14 C19 124.2(2)
C10 C14 C19 126.6(2)
C13 C14 Ru 70.68(12)
C10 C14 Ru 72.55(12)
C19 C14 Ru 133.93(16)
C22 C21 C23 109.3(2)
C22 C21 P 111.73(17)
C23 C21 P 118.27(17)
C25 C24 C26 110.50(19)
C25 C24 P 115.37(17)
C26 C24 P 116.12(18)
C28 C27 C29 109.6(2)
C28 C27 P 111.33(16)
C29 C27 P 113.34(17)
C32 C31 C36 118.3(2)
C32 C31 B 121.8(2)
C36 C31 B 119.9(2)
C33 C32 C31 119.6(2)
C33 C32 C37 118.8(2)
C31 C32 C37 121.5(2)
C34 C33 C32 122.1(2)
C35 C34 C33 118.1(2)
C35 C34 C38 121.0(3)
C33 C34 C38 120.8(3)
C34 C35 C36 121.8(2)
C35 C36 C31 120.0(2)
C35 C36 C39 118.5(2)
C31 C36 C39 121.56(19)
C31 B Cl 105.83(16)
C31 B Ru 123.13(16)
Cl B Ru 131.03(13)
B H1 Ru 94.5(15)
B H2 Ru 90.8(14)

loop_
_geom_bond_atom_site_label_1
_geom_bond_atom_site_label_2
_geom_bond_distance
Ru B 2.162(3)
Ru C13 2.204(2)
Ru C14 2.216(2)
Ru C11 2.230(2)
Ru C12 2.243(2)
Ru C10 2.249(2)
Ru P 2.3589(6)
Ru H1 1.63(3)
Ru H2 1.71(3)
Cl B 1.887(3)
P C24 1.862(2)
P C27 1.868(2)
P C21 1.873(2)
C10 C11 1.421(3)
C10 C14 1.432(3)
C10 C15 1.502(3)
C11 C12 1.435(3)
C11 C16 1.501(3)
C12 C13 1.423(3)
C12 C17 1.499(3)
C13 C14 1.427(3)
C13 C18 1.491(3)
C14 C19 1.504(3)
C21 C22 1.530(3)
C21 C23 1.532(3)
C24 C25 1.531(3)
C24 C26 1.534(3)
C27 C28 1.525(3)
C27 C29 1.529(3)
C31 C32 1.405(3)
C31 C36 1.412(3)
C31 B 1.586(3)
C32 C33 1.398(3)
C32 C37 1.520(4)
C33 C34 1.382(4)
C34 C35 1.378(4)
C34 C38 1.518(3)
C35 C36 1.395(3)
C36 C39 1.512(3)
B H1 1.29(2)
B H2 1.30(3)

loop_
_geom_torsion_atom_site_label_1
_geom_torsion_atom_site_label_2
_geom_torsion_atom_site_label_3
_geom_torsion_atom_site_label_4
_geom_torsion
B Ru P C24 34.48(11)
C13 Ru P C24 -101.68(13)
C14 Ru P C24 -122.25(11)
C11 Ru P C24 171.34(11)
C12 Ru P C24 -166.9(2)
C10 Ru P C24 -160.13(10)
B Ru P C27 -82.31(11)
C13 Ru P C27 141.53(12)
C14 Ru P C27 120.96(10)
C11 Ru P C27 54.55(11)
C12 Ru P C27 76.3(2)
C10 Ru P C27 83.09(10)
B Ru P C21 160.13(11)
C13 Ru P C21 23.97(12)
C14 Ru P C21 3.41(10)
C11 Ru P C21 -63.00(11)
C12 Ru P C21 -41.2(2)
C10 Ru P C21 -34.47(10)
B Ru C10 C11 0.7(3)
C13 Ru C10 C11 80.15(13)
C14 Ru C10 C11 118.36(17)
C12 Ru C10 C11 37.75(12)
P Ru C10 C11 -139.78(11)
B Ru C10 C14 -117.7(2)
C13 Ru C10 C14 -38.21(12)
C11 Ru C10 C14 -118.36(17)
C12 Ru C10 C14 -80.61(13)
P Ru C10 C14 101.86(11)
B Ru C10 C15 120.7(3)
C13 Ru C10 C15 -159.8(2)
C14 Ru C10 C15 -121.6(3)
C11 Ru C10 C15 120.1(3)
C12 Ru C10 C15 157.8(2)
P Ru C10 C15 -19.7(2)
C14 C10 C11 C12 -2.7(2)
C15 C10 C11 C12 162.6(2)
Ru C10 C11 C12 -63.09(14)
C14 C10 C11 C16 -174.1(2)
C15 C10 C11 C16 -8.9(3)
Ru C10 C11 C16 125.4(2)
C14 C10 C11 Ru 60.44(14)
C15 C10 C11 Ru -134.3(2)
B Ru C11 C10 -179.70(12)
C13 Ru C11 C10 -79.71(13)
C14 Ru C11 C10 -37.03(12)
C12 Ru C11 C10 -117.08(18)
P Ru C11 C10 51.59(14)
B Ru C11 C12 -62.62(15)
C13 Ru C11 C12 37.37(12)
C14 Ru C11 C12 80.05(13)
C10 Ru C11 C12 117.08(18)
P Ru C11 C12 168.67(10)
B Ru C11 C16 58.7(2)
C13 Ru C11 C16 158.7(2)
C14 Ru C11 C16 -158.6(2)
C12 Ru C11 C16 121.3(3)
C10 Ru C11 C16 -121.6(3)
P Ru C11 C16 -70.0(2)
C10 C11 C12 C13 2.7(2)
C16 C11 C12 C13 174.2(2)
Ru C11 C12 C13 -60.70(14)
C10 C11 C12 C17 -166.3(2)
C16 C11 C12 C17 5.2(3)
Ru C11 C12 C17 130.3(2)
C10 C11 C12 Ru 63.38(15)
C16 C11 C12 Ru -125.1(2)
B Ru C12 C13 -113.74(14)
C14 Ru C12 C13 37.67(12)
C11 Ru C12 C13 117.39(18)
C10 Ru C12 C13 80.08(13)
P Ru C12 C13 87.6(2)
B Ru C12 C11 128.87(13)
C13 Ru C12 C11 -117.39(18)
C14 Ru C12 C11 -79.73(13)
C10 Ru C12 C11 -37.31(12)
P Ru C12 C11 -29.7(3)
B Ru C12 C17 8.3(3)
C13 Ru C12 C17 122.1(3)
C14 Ru C12 C17 159.7(3)
C11 Ru C12 C17 -120.5(3)
C10 Ru C12 C17 -157.8(3)
P Ru C12 C17 -150.27(18)
C11 C12 C13 C14 -1.7(2)
C17 C12 C13 C14 167.1(2)
Ru C12 C13 C14 -63.00(14)
C11 C12 C13 C18 -174.9(2)
C17 C12 C13 C18 -6.1(4)
Ru C12 C13 C18 123.8(2)
C11 C12 C13 Ru 61.30(14)
C17 C12 C13 Ru -129.9(2)
B Ru C13 C12 76.17(14)
C14 Ru C13 C12 -117.35(18)
C11 Ru C13 C12 -37.48(12)
C10 Ru C13 C12 -79.43(13)
P Ru C13 C12 -151.16(10)
B Ru C13 C14 -166.48(13)
C11 Ru C13 C14 79.87(13)
C12 Ru C13 C14 117.35(18)
C10 Ru C13 C14 37.92(12)
P Ru C13 C14 -33.81(16)
B Ru C13 C18 -46.2(2)
C14 Ru C13 C18 120.3(3)
C11 Ru C13 C18 -159.8(2)
C12 Ru C13 C18 -122.3(3)
C10 Ru C13 C18 158.2(2)
P Ru C13 C18 86.5(2)
C12 C13 C14 C10 0.1(2)
C18 C13 C14 C10 173.4(2)
Ru C13 C14 C10 -63.68(14)
C12 C13 C14 C19 -165.6(2)
C18 C13 C14 C19 7.6(4)
Ru C13 C14 C19 130.6(2)
C12 C13 C14 Ru 63.77(14)
C18 C13 C14 Ru -122.9(2)
C11 C10 C14 C13 1.6(2)
C15 C10 C14 C13 -163.4(2)
Ru C10 C14 C13 62.46(14)
C11 C10 C14 C19 166.9(2)
C15 C10 C14 C19 1.9(3)
Ru C10 C14 C19 -132.3(2)
C11 C10 C14 Ru -60.88(14)
C15 C10 C14 Ru 134.1(2)
B Ru C14 C13 23.8(2)
C11 Ru C14 C13 -79.69(13)
C12 Ru C14 C13 -37.32(12)
C10 Ru C14 C13 -116.32(17)
P Ru C14 C13 157.45(11)
B Ru C14 C10 140.09(16)
C13 Ru C14 C10 116.32(17)
C11 Ru C14 C10 36.63(12)
C12 Ru C14 C10 79.00(13)
P Ru C14 C10 -86.23(11)
B Ru C14 C19 -95.5(3)
C13 Ru C14 C19 -119.3(3)
C11 Ru C14 C19 161.0(3)
C12 Ru C14 C19 -156.6(3)
C10 Ru C14 C19 124.4(3)
P Ru C14 C19 38.1(2)
C24 P C21 C22 48.51(19)
C27 P C21 C22 153.50(17)
Ru P C21 C22 -83.18(17)
C24 P C21 C23 -79.7(2)
C27 P C21 C23 25.3(2)
Ru P C21 C23 148.59(17)
C27 P C24 C25 174.17(18)
C21 P C24 C25 -78.81(19)
Ru P C24 C25 50.6(2)
C27 P C24 C26 -54.2(2)
C21 P C24 C26 52.8(2)
Ru P C24 C26 -177.81(16)
C24 P C27 C28 179.19(18)
C21 P C27 C28 69.7(2)
Ru P C27 C28 -54.0(2)
C24 P C27 C29 -56.70(19)
C21 P C27 C29 -166.17(17)
Ru P C27 C29 70.10(18)
C36 C31 C32 C33 2.5(3)
B C31 C32 C33 179.1(2)
C36 C31 C32 C37 -174.3(2)
B C31 C32 C37 2.3(3)
C31 C32 C33 C34 -1.8(4)
C37 C32 C33 C34 175.1(2)
C32 C33 C34 C35 0.2(4)
C32 C33 C34 C38 -178.2(3)
C33 C34 C35 C36 0.6(4)
C38 C34 C35 C36 178.9(2)
C34 C35 C36 C31 0.2(4)
C34 C35 C36 C39 179.9(2)
C32 C31 C36 C35 -1.8(3)
B C31 C36 C35 -178.5(2)
C32 C31 C36 C39 178.6(2)
B C31 C36 C39 1.9(3)
C32 C31 B Cl -86.1(2)
C36 C31 B Cl 90.4(2)
C32 C31 B Ru 92.9(2)
C36 C31 B Ru -90.6(2)
C13 Ru B C31 -32.6(2)
C14 Ru B C31 -47.9(3)
C11 Ru B C31 37.1(2)
C12 Ru B C31 4.0(2)
C10 Ru B C31 36.7(3)
P Ru B C31 177.19(17)
C13 Ru B Cl 146.16(15)
C14 Ru B Cl 130.82(16)
C11 Ru B Cl -144.16(15)
C12 Ru B Cl -177.27(16)
C10 Ru B Cl -144.62(17)
P Ru B Cl -4.09(17)
